data_7026289
loop_
_publ_author_name
'Liang, Lan-Chang'
'Lee, Wei-Ying'
'Tsai, Tzung-Ling'
'Hsu, Yu-Lin'
'Lee, Ting-Yu'

_publ_section_title
;
 Amido phosphine complexes of zinc: synthesis, structure, and catalytic
 ring-opening polymerization of epsilon-caprolactone.
;
_journal_issue 37
_journal_name_full 'Dalton transactions (Cambridge, England : 2003)'
_journal_page_first 8748
_journal_page_last 8758
_journal_paper_doi 10.1039/c0dt00327a
_journal_volume 39
_journal_year 2010
_chemical_formula_moiety 'C40 H56 Cl4 N2 P2 Zn2'
_chemical_formula_sum 'C40 H56 Cl4 N2 P2 Zn2'
_chemical_formula_weight 899.35
_chemical_name_systematic
;
?
;
_space_group_IT_number 14
_symmetry_cell_setting monoclinic
_symmetry_space_group_name_Hall '-P 2ybc'
_symmetry_space_group_name_H-M 'P 1 21/c 1'
_atom_sites_solution_hydrogens geom
_atom_sites_solution_primary direct
_atom_sites_solution_secondary difmap
_audit_creation_method SHELXL-97
_cell_angle_alpha 90.00
_cell_angle_beta 90.465(2)
_cell_angle_gamma 90.00
_cell_formula_units_Z 2
_cell_length_a 9.2599(4)
_cell_length_b 13.7189(7)
_cell_length_c 17.0867(9)
_cell_measurement_reflns_used 28112
_cell_measurement_temperature 200(2)
_cell_measurement_theta_max 25.028
_cell_measurement_theta_min 2.037
_cell_volume 2170.55(18)
_computing_cell_refinement 'HKL Scalepack (Otwinowski & Minor 1997)'
_computing_data_collection 'Collect (Nonius BV, 1997-2000)'
_computing_data_reduction 'HKL Denzo and Scalepack'
_computing_molecular_graphics 'Ortep-3 for Windows (Farrugia, 1997)'
_computing_publication_material 'WinGX publication routines (Farrugia, 1999)'
_computing_structure_refinement 'SHELXL-97 (Sheldrick, 1997)'
_computing_structure_solution 'SHELXS-86 (Sheldrick, 1986)'
_diffrn_ambient_temperature 200(2)
_diffrn_detector_area_resol_mean 9
_diffrn_measured_fraction_theta_full 0.982
_diffrn_measured_fraction_theta_max 0.982
_diffrn_measurement_device_type KappaCCD
_diffrn_measurement_method 'CCD rotation images, thick slices'
_diffrn_radiation_monochromator graphite
_diffrn_radiation_source 'fine-focus sealed tube'
_diffrn_radiation_type MoK\a
_diffrn_radiation_wavelength 0.71073
_diffrn_reflns_av_R_equivalents 0.1073
_diffrn_reflns_av_sigmaI/netI 0.1138
_diffrn_reflns_limit_h_max 10
_diffrn_reflns_limit_h_min -10
_diffrn_reflns_limit_k_max 15
_diffrn_reflns_limit_k_min -16
_diffrn_reflns_limit_l_max 17
_diffrn_reflns_limit_l_min -20
_diffrn_reflns_number 13719
_diffrn_reflns_theta_full 25.08
_diffrn_reflns_theta_max 25.08
_diffrn_reflns_theta_min 2.20
_exptl_absorpt_coefficient_mu 1.455
_exptl_absorpt_correction_T_max 0.8852
_exptl_absorpt_correction_T_min 0.7891
_exptl_absorpt_correction_type multi-scan
_exptl_absorpt_process_details 'SADABS 2.10 (Sheldrick, 2003)'
_exptl_crystal_colour 'pale yellow'
_exptl_crystal_density_diffrn 1.376
_exptl_crystal_density_method 'not measured'
_exptl_crystal_description prism
_exptl_crystal_F_000 936
_exptl_crystal_size_max 0.24
_exptl_crystal_size_mid 0.13
_exptl_crystal_size_min 0.04
_refine_diff_density_max 0.897
_refine_diff_density_min -0.973
_refine_diff_density_rms 0.235
_refine_ls_extinction_coef 0.026(3)
_refine_ls_extinction_expression Fc^*^=kFc[1+0.001xFc^2^\l^3^/sin(2\q)]^-1/4^
_refine_ls_extinction_method SHELXL
_refine_ls_goodness_of_fit_ref 1.146
_refine_ls_hydrogen_treatment constr
_refine_ls_matrix_type full
_refine_ls_number_parameters 227
_refine_ls_number_reflns 3792
_refine_ls_number_restraints 0
_refine_ls_restrained_S_all 1.146
_refine_ls_R_factor_all 0.1543
_refine_ls_R_factor_gt 0.0895
_refine_ls_shift/su_max 0.000
_refine_ls_shift/su_mean 0.000
_refine_ls_structure_factor_coef Fsqd
_refine_ls_weighting_details 'calc w=1/[\s^2^(Fo^2^)+(0.1186P)^2^+0.0457P] where P=(Fo^2^+2Fc^2^)/3'
_refine_ls_weighting_scheme calc
_refine_ls_wR_factor_gt 0.2023
_refine_ls_wR_factor_ref 0.2427
_reflns_number_gt 2299
_reflns_number_total 3792
_reflns_threshold_expression >2sigma(I)
_cod_data_source_file c0dt00327a.txt
_cod_data_source_block 9011_6c
_cod_original_sg_symbol_H-M 'P 21/c'
_cod_database_code 7026289

loop_
_symmetry_equiv_pos_as_xyz
'x, y, z'
'-x, y+1/2, -z+1/2'
'-x, -y, -z'
'x, -y-1/2, z-1/2'

loop_
_atom_site_label
_atom_site_type_symbol
_atom_site_fract_x
_atom_site_fract_y
_atom_site_fract_z
_atom_site_U_iso_or_equiv
_atom_site_adp_type
_atom_site_occupancy
_atom_site_symmetry_multiplicity
_atom_site_calc_flag
_atom_site_refinement_flags
Zn1 Zn 0.00764(12) 0.12521(8) 0.48118(6) 0.0537(5) Uani 1 1 d .
Cl1 Cl 0.1755(2) 0.01548(14) 0.52817(13) 0.0418(6) Uani 1 1 d .
Cl2 Cl -0.0786(2) 0.22401(16) 0.56995(14) 0.0515(7) Uani 1 1 d .
P1 P 0.0144(2) 0.15722(15) 0.34576(13) 0.0341(6) Uani 1 1 d .
N1 N 0.2685(7) 0.2329(5) 0.4493(4) 0.0438(18) Uani 1 1 d .
H1' H 0.2232 0.1787 0.4617 0.053 Uiso 1 1 calc R
C1 C 0.0462(10) 0.0445(6) 0.2890(5) 0.048(2) Uani 1 1 d .
H1 H -0.0232 -0.0054 0.3088 0.057 Uiso 1 1 calc R
C2 C 0.2004(11) 0.0051(7) 0.3065(6) 0.064(3) Uani 1 1 d .
H2A H 0.2145 -0.0008 0.3632 0.096 Uiso 1 1 calc R
H2B H 0.2721 0.0502 0.2853 0.096 Uiso 1 1 calc R
H2C H 0.2119 -0.0591 0.2821 0.096 Uiso 1 1 calc R
C3 C 0.0182(12) 0.0545(7) 0.2015(5) 0.067(3) Uani 1 1 d .
H3A H -0.0803 0.0784 0.1926 0.100 Uiso 1 1 calc R
H3B H 0.0295 -0.0092 0.1762 0.100 Uiso 1 1 calc R
H3C H 0.0873 0.1007 0.1792 0.100 Uiso 1 1 calc R
C4 C -0.1551(8) 0.2139(6) 0.3090(5) 0.046(2) Uani 1 1 d .
H4 H -0.1399 0.2361 0.2539 0.055 Uiso 1 1 calc R
C5 C -0.1904(10) 0.3018(6) 0.3592(6) 0.056(3) Uani 1 1 d .
H5A H -0.1103 0.3485 0.3573 0.083 Uiso 1 1 calc R
H5B H -0.2049 0.2809 0.4134 0.083 Uiso 1 1 calc R
H5C H -0.2787 0.3329 0.3394 0.083 Uiso 1 1 calc R
C6 C -0.2801(9) 0.1401(7) 0.3099(6) 0.055(3) Uani 1 1 d .
H6A H -0.2562 0.0845 0.2764 0.082 Uiso 1 1 calc R
H6B H -0.3683 0.1714 0.2904 0.082 Uiso 1 1 calc R
H6C H -0.2952 0.1173 0.3636 0.082 Uiso 1 1 calc R
C7 C 0.1581(8) 0.2416(5) 0.3177(5) 0.0373(19) Uani 1 1 d .
C8 C 0.1608(9) 0.2790(6) 0.2425(5) 0.045(2) Uani 1 1 d .
H8 H 0.0862 0.2614 0.2067 0.054 Uiso 1 1 calc R
C9 C 0.2697(10) 0.3417(7) 0.2175(6) 0.052(2) Uani 1 1 d .
H9 H 0.2692 0.3668 0.1657 0.063 Uiso 1 1 calc R
C10 C 0.3778(10) 0.3664(6) 0.2696(6) 0.053(2) Uani 1 1 d .
H10 H 0.4534 0.4084 0.2536 0.063 Uiso 1 1 calc R
C11 C 0.3768(8) 0.3300(6) 0.3459(5) 0.046(2) Uani 1 1 d .
H11 H 0.4523 0.3475 0.3811 0.056 Uiso 1 1 calc R
C12 C 0.2671(9) 0.2685(6) 0.3711(5) 0.040(2) Uani 1 1 d .
C13 C 0.3463(8) 0.2880(6) 0.5074(5) 0.041(2) Uani 1 1 d .
C14 C 0.4673(8) 0.2474(6) 0.5441(5) 0.043(2) Uani 1 1 d .
C15 C 0.5214(10) 0.1468(7) 0.5242(6) 0.059(3) Uani 1 1 d .
H15A H 0.6067 0.1318 0.5564 0.089 Uiso 1 1 calc R
H15B H 0.5473 0.1444 0.4688 0.089 Uiso 1 1 calc R
H15C H 0.4455 0.0989 0.5346 0.089 Uiso 1 1 calc R
C16 C 0.5408(9) 0.3041(7) 0.5995(6) 0.058(3) Uani 1 1 d .
H16 H 0.6226 0.2774 0.6257 0.070 Uiso 1 1 calc R
C17 C 0.4982(10) 0.3965(7) 0.6169(7) 0.066(3) Uani 1 1 d .
H17 H 0.5512 0.4340 0.6541 0.079 Uiso 1 1 calc R
C18 C 0.3772(11) 0.4360(7) 0.5803(6) 0.061(3) Uani 1 1 d .
H18 H 0.3476 0.5004 0.5927 0.073 Uiso 1 1 calc R
C19 C 0.3001(9) 0.3827(7) 0.5263(5) 0.048(2) Uani 1 1 d .
C20 C 0.1656(10) 0.4288(7) 0.4881(6) 0.065(3) Uani 1 1 d .
H20A H 0.1214 0.3821 0.4517 0.098 Uiso 1 1 calc R
H20B H 0.1936 0.4877 0.4596 0.098 Uiso 1 1 calc R
H20C H 0.0960 0.4459 0.5288 0.098 Uiso 1 1 calc R

loop_
_atom_site_aniso_label
_atom_site_aniso_U_11
_atom_site_aniso_U_22
_atom_site_aniso_U_33
_atom_site_aniso_U_23
_atom_site_aniso_U_13
_atom_site_aniso_U_12
Zn1 0.0693(8) 0.0591(8) 0.0327(7) 0.0002(5) -0.0078(5) 0.0243(5)
Cl1 0.0389(11) 0.0415(12) 0.0448(14) 0.0071(10) -0.0102(9) 0.0013(8)
Cl2 0.0517(13) 0.0597(15) 0.0429(14) -0.0147(11) -0.0032(10) 0.0056(10)
P1 0.0377(11) 0.0351(12) 0.0296(13) -0.0004(10) -0.0086(9) -0.0014(9)
N1 0.042(4) 0.054(5) 0.035(4) 0.006(4) -0.009(3) -0.011(3)
C1 0.065(6) 0.037(5) 0.041(6) 0.000(4) -0.010(4) 0.002(4)
C2 0.087(8) 0.051(6) 0.054(7) -0.006(5) -0.006(6) 0.019(5)
C3 0.098(8) 0.061(7) 0.041(6) -0.015(5) -0.018(5) 0.019(6)
C4 0.035(5) 0.060(6) 0.042(6) 0.012(5) -0.015(4) -0.004(4)
C5 0.060(6) 0.045(6) 0.061(7) 0.008(5) -0.007(5) 0.011(4)
C6 0.039(5) 0.068(6) 0.058(7) 0.012(5) -0.016(4) -0.002(4)
C7 0.044(5) 0.036(5) 0.032(5) -0.003(4) -0.004(4) -0.002(4)
C8 0.049(5) 0.053(6) 0.033(5) 0.010(4) -0.008(4) -0.001(4)
C9 0.060(6) 0.053(6) 0.043(6) 0.018(5) 0.003(5) -0.003(5)
C10 0.062(6) 0.045(6) 0.050(7) 0.000(5) 0.004(5) -0.008(4)
C11 0.038(5) 0.051(5) 0.050(6) 0.001(5) -0.007(4) -0.009(4)
C12 0.048(5) 0.035(5) 0.036(5) 0.001(4) 0.000(4) 0.000(4)
C13 0.037(4) 0.051(5) 0.034(5) 0.000(4) -0.003(4) -0.001(4)
C14 0.032(4) 0.050(5) 0.048(6) -0.001(5) -0.002(4) -0.004(4)
C15 0.047(5) 0.069(7) 0.063(7) -0.007(5) -0.004(5) 0.010(4)
C16 0.041(5) 0.073(7) 0.060(7) -0.007(5) -0.014(5) 0.007(5)
C17 0.064(6) 0.056(7) 0.078(8) -0.026(6) -0.022(6) 0.002(5)
C18 0.072(7) 0.055(6) 0.055(7) -0.010(5) 0.001(5) 0.014(5)
C19 0.042(5) 0.063(6) 0.040(6) 0.003(5) -0.006(4) 0.004(4)
C20 0.053(6) 0.064(7) 0.078(8) 0.005(6) -0.013(5) 0.019(5)

loop_
_atom_type_symbol
_atom_type_description
_atom_type_scat_dispersion_real
_atom_type_scat_dispersion_imag
_atom_type_scat_source
C C 0.0033 0.0016 'International Tables Vol C Tables 4.2.6.8 and 6.1.1.4'
H H 0.0000 0.0000 'International Tables Vol C Tables 4.2.6.8 and 6.1.1.4'
Zn Zn 0.2839 1.4301 'International Tables Vol C Tables 4.2.6.8 and 6.1.1.4'
Cl Cl 0.1484 0.1585 'International Tables Vol C Tables 4.2.6.8 and 6.1.1.4'
P P 0.1023 0.0942 'International Tables Vol C Tables 4.2.6.8 and 6.1.1.4'
N N 0.0061 0.0033 'International Tables Vol C Tables 4.2.6.8 and 6.1.1.4'

loop_
_geom_angle_atom_site_label_1
_geom_angle_atom_site_label_2
_geom_angle_atom_site_label_3
_geom_angle
_geom_angle_site_symmetry_3
Cl2 Zn1 Cl1 114.32(9) .
Cl2 Zn1 P1 125.27(9) .
Cl1 Zn1 P1 116.16(9) .
Cl2 Zn1 Cl1 105.28(9) 3_556
Cl1 Zn1 Cl1 88.51(7) 3_556
P1 Zn1 Cl1 95.83(8) 3_556
Zn1 Cl1 Zn1 91.49(7) 3_556
C7 P1 C1 105.8(4) .
C7 P1 C4 105.1(4) .
C1 P1 C4 108.1(4) .
C7 P1 Zn1 113.6(3) .
C1 P1 Zn1 111.4(3) .
C4 P1 Zn1 112.4(3) .
C12 N1 C13 118.0(7) .
C12 N1 H1' 121.0 .
C13 N1 H1' 121.0 .
C3 C1 C2 111.7(8) .
C3 C1 P1 114.4(6) .
C2 C1 P1 109.9(6) .
C3 C1 H1 106.8 .
C2 C1 H1 106.8 .
P1 C1 H1 106.8 .
C1 C2 H2A 109.5 .
C1 C2 H2B 109.5 .
H2A C2 H2B 109.5 .
C1 C2 H2C 109.5 .
H2A C2 H2C 109.5 .
H2B C2 H2C 109.5 .
C1 C3 H3A 109.5 .
C1 C3 H3B 109.5 .
H3A C3 H3B 109.5 .
C1 C3 H3C 109.5 .
H3A C3 H3C 109.5 .
H3B C3 H3C 109.5 .
C5 C4 C6 110.6(8) .
C5 C4 P1 109.1(6) .
C6 C4 P1 110.8(6) .
C5 C4 H4 108.8 .
C6 C4 H4 108.8 .
P1 C4 H4 108.8 .
C4 C5 H5A 109.5 .
C4 C5 H5B 109.5 .
H5A C5 H5B 109.5 .
C4 C5 H5C 109.5 .
H5A C5 H5C 109.5 .
H5B C5 H5C 109.5 .
C4 C6 H6A 109.5 .
C4 C6 H6B 109.5 .
H6A C6 H6B 109.5 .
C4 C6 H6C 109.5 .
H6A C6 H6C 109.5 .
H6B C6 H6C 109.5 .
C8 C7 C12 119.2(8) .
C8 C7 P1 119.8(6) .
C12 C7 P1 121.0(7) .
C7 C8 C9 122.1(8) .
C7 C8 H8 119.0 .
C9 C8 H8 119.0 .
C10 C9 C8 118.5(9) .
C10 C9 H9 120.7 .
C8 C9 H9 120.7 .
C9 C10 C11 120.4(8) .
C9 C10 H10 119.8 .
C11 C10 H10 119.8 .
C12 C11 C10 121.1(8) .
C12 C11 H11 119.5 .
C10 C11 H11 119.5 .
C11 C12 C7 118.7(8) .
C11 C12 N1 119.8(8) .
C7 C12 N1 121.4(7) .
C14 C13 C19 120.7(8) .
C14 C13 N1 119.8(7) .
C19 C13 N1 119.5(7) .
C13 C14 C16 117.9(8) .
C13 C14 C15 122.1(8) .
C16 C14 C15 120.0(8) .
C14 C15 H15A 109.5 .
C14 C15 H15B 109.5 .
H15A C15 H15B 109.5 .
C14 C15 H15C 109.5 .
H15A C15 H15C 109.5 .
H15B C15 H15C 109.5 .
C17 C16 C14 121.7(9) .
C17 C16 H16 119.2 .
C14 C16 H16 119.2 .
C16 C17 C18 119.9(9) .
C16 C17 H17 120.0 .
C18 C17 H17 120.0 .
C19 C18 C17 120.6(9) .
C19 C18 H18 119.7 .
C17 C18 H18 119.7 .
C18 C19 C13 119.2(8) .
C18 C19 C20 118.7(9) .
C13 C19 C20 122.0(8) .
C19 C20 H20A 109.5 .
C19 C20 H20B 109.5 .
H20A C20 H20B 109.5 .
C19 C20 H20C 109.5 .
H20A C20 H20C 109.5 .
H20B C20 H20C 109.5 .

loop_
_geom_bond_atom_site_label_1
_geom_bond_atom_site_label_2
_geom_bond_distance
_geom_bond_site_symmetry_2
Zn1 Cl2 2.190(2) .
Zn1 Cl1 2.304(2) .
Zn1 P1 2.356(2) .
Zn1 Cl1 2.573(2) 3_556
Cl1 Zn1 2.573(2) 3_556
P1 C7 1.831(8) .
P1 C1 1.850(9) .
P1 C4 1.856(8) .
N1 C12 1.423(11) .
N1 C13 1.438(10) .
N1 H1' 0.8800 .
C1 C3 1.523(12) .
C1 C2 1.553(12) .
C1 H1 1.0000 .
C2 H2A 0.9800 .
C2 H2B 0.9800 .
C2 H2C 0.9800 .
C3 H3A 0.9800 .
C3 H3B 0.9800 .
C3 H3C 0.9800 .
C4 C5 1.518(12) .
C4 C6 1.538(11) .
C4 H4 1.0000 .
C5 H5A 0.9800 .
C5 H5B 0.9800 .
C5 H5C 0.9800 .
C6 H6A 0.9800 .
C6 H6B 0.9800 .
C6 H6C 0.9800 .
C7 C8 1.383(11) .
C7 C12 1.404(11) .
C8 C9 1.394(11) .
C8 H8 0.9500 .
C9 C10 1.376(13) .
C9 H9 0.9500 .
C10 C11 1.395(12) .
C10 H10 0.9500 .
C11 C12 1.391(11) .
C11 H11 0.9500 .
C13 C14 1.395(11) .
C13 C19 1.405(12) .
C14 C16 1.398(12) .
C14 C15 1.509(12) .
C15 H15A 0.9800 .
C15 H15B 0.9800 .
C15 H15C 0.9800 .
C16 C17 1.362(13) .
C16 H16 0.9500 .
C17 C18 1.389(13) .
C17 H17 0.9500 .
C18 C19 1.374(13) .
C18 H18 0.9500 .
C19 C20 1.537(12) .
C20 H20A 0.9800 .
C20 H20B 0.9800 .
C20 H20C 0.9800 .
